data_1538051
loop_
_publ_author_name
'Frings, P.H.'
'Vettier, C.'
'Menovsky, A.'
'Dommann, A.'
'Hulliger, F.'

_publ_section_title
;
 The magnetic and nuclear structure of U Pt
;
_journal_name_full 'Physik (Berlin)'
_journal_page_first 832
_journal_page_last 835
_journal_volume 156
_journal_year 1989
_chemical_formula_sum 'Pt U'
_space_group_IT_number 4
_symmetry_space_group_name_Hall 'P 2yb'
_symmetry_space_group_name_H-M 'P 1 21 1'
_cell_angle_alpha 90
_cell_angle_beta 99.8
_cell_angle_gamma 90
_cell_formula_units_Z 8
_cell_length_a 5.7
_cell_length_b 10.76
_cell_length_c 5.73
_cell_volume 346.304
_citation_journal_id_ASTM PHYBE3
_cod_data_source_file Frings_PHYBE3_1989_1547.cif
_cod_data_source_block Pt1U1
_cod_original_cell_volume 346.3042
_cod_original_formula_sum 'Pt1 U1'
_cod_database_code 1538051

loop_
_symmetry_equiv_pos_as_xyz
x,y,z
-x,y+1/2,-z

loop_
_atom_site_label
_atom_site_type_symbol
_atom_site_fract_x
_atom_site_fract_y
_atom_site_fract_z
_atom_site_occupancy
_atom_site_U_iso_or_equiv
Pt3 Pt 0.869 0.42 0.422 1 0.0
U3 U 0.877 0.688 0.369 1 0.0
Pt2 Pt 0.65 0.25 0.659 1 0.0
Pt4 Pt 0.388 0.441 0.856 1 0.0
Pt1 Pt 0.07 0.248 0.091 1 0.0
U4 U 0.398 0.722 0.858 1 0.0
U1 U 0.101 0 0.053 1 0.0
U2 U 0.627 0.979 0.622 1 0.0
